data_2020316
loop_
_publ_author_name
'Kwon, Eunjin'
'Kim, Jineun'
'Kang, Gihaeng'
'Kim, Tae Ho'

_publ_section_title
;
 Crystal structure of pyrazoxyfen
;
_journal_coeditor_code HG5466
_journal_issue 12
_journal_name_full 'Acta Crystallographica Section E Crystallographic Communications'
_journal_page_first o1033
_journal_paper_doi 10.1107/S2056989015023233
_journal_volume 71
_journal_year 2015
_chemical_formula_iupac 'C20 H16 Cl2 N2 O3'
_chemical_formula_moiety 'C20 H16 Cl2 N2 O3'
_chemical_formula_sum 'C20 H16 Cl2 N2 O3'
_chemical_formula_weight 403.25
_chemical_name_common pyrazoxyfen
_chemical_name_systematic 2-{[4-(2,4-Dichlorobenzoyl)-1,3-dimethyl-1<i>H</i>-pyrazol-5-yl]oxy}-1-phenylethan-1-one
_space_group_crystal_system triclinic
_space_group_IT_number 2
_space_group_name_Hall '-P 1'
_space_group_name_H-M_alt 'P -1'
_symmetry_space_group_name_Hall '-P 1'
_symmetry_space_group_name_H-M 'P -1'
_atom_sites_solution_hydrogens geom
_audit_creation_method SHELXL-2014/7
_cell_angle_alpha 88.82(2)
_cell_angle_beta 89.093(18)
_cell_angle_gamma 77.266(18)
_cell_formula_units_Z 4
_cell_length_a 7.827(3)
_cell_length_b 15.534(5)
_cell_length_c 15.886(6)
_cell_measurement_reflns_used 3560
_cell_measurement_temperature 173(2)
_cell_measurement_theta_max 21.71
_cell_measurement_theta_min 2.56
_cell_volume 1883.5(12)
_computing_cell_refinement
;
SAINT (Bruker, 2014)
;
_computing_data_collection
;
APEX2 (Bruker, 2014)
;
_computing_data_reduction
;
SAINT (Bruker, 2014)
;
_computing_molecular_graphics
;
DIAMOND (Brandenburg, 2010)
;
_computing_publication_material
;
SHELXTL (Sheldrick, 2008)
;
_computing_structure_refinement
;
SHELXL2013 (Sheldrick, 2015)
;
_computing_structure_solution
;
SHELXS97 (Sheldrick, 2008)
;
_diffrn_ambient_temperature 173(2)
_diffrn_measured_fraction_theta_full 0.992
_diffrn_measured_fraction_theta_max 0.992
_diffrn_measurement_device_type 'Bruker APEXII CCD'
_diffrn_measurement_method '\f and \w scans'
_diffrn_radiation_type MoK\a
_diffrn_radiation_wavelength 0.71073
_diffrn_reflns_av_R_equivalents 0.0633
_diffrn_reflns_limit_h_max 9
_diffrn_reflns_limit_h_min -7
_diffrn_reflns_limit_k_max 18
_diffrn_reflns_limit_k_min -18
_diffrn_reflns_limit_l_max 18
_diffrn_reflns_limit_l_min -18
_diffrn_reflns_number 22903
_diffrn_reflns_theta_full 24.999
_diffrn_reflns_theta_max 24.999
_diffrn_reflns_theta_min 1.282
_exptl_absorpt_coefficient_mu 0.368
_exptl_absorpt_correction_T_max 0.7456
_exptl_absorpt_correction_T_min 0.6841
_exptl_absorpt_correction_type multi-scan
_exptl_absorpt_process_details
;
(SADABS; Bruker, 2014)
;
_exptl_crystal_colour colourless
_exptl_crystal_density_diffrn 1.422
_exptl_crystal_description plate
_exptl_crystal_F_000 832
_exptl_crystal_size_max 0.200
_exptl_crystal_size_mid 0.160
_exptl_crystal_size_min 0.110
_refine_diff_density_max 0.254
_refine_diff_density_min -0.351
_refine_ls_extinction_method none
_refine_ls_goodness_of_fit_ref 0.989
_refine_ls_hydrogen_treatment constr
_refine_ls_matrix_type full
_refine_ls_number_parameters 491
_refine_ls_number_reflns 6579
_refine_ls_number_restraints 0
_refine_ls_restrained_S_all 0.989
_refine_ls_R_factor_all 0.0990
_refine_ls_R_factor_gt 0.0486
_refine_ls_shift/su_max 0.001
_refine_ls_shift/su_mean 0.000
_refine_ls_structure_factor_coef Fsqd
_refine_ls_weighting_details 'w=1/[\s^2^(Fo^2^)+(0.0415P)^2^] where P=(Fo^2^+2Fc^2^)/3'
_refine_ls_weighting_scheme calc
_refine_ls_wR_factor_gt 0.0949
_refine_ls_wR_factor_ref 0.1087
_reflns_number_gt 3991
_reflns_number_total 6579
_reflns_threshold_expression 'I > 2\s(I)'
_cod_data_source_file hg5466sup1.cif
_cod_data_source_block I
_cod_original_cell_volume 1883.4(11)
_cod_database_code 2020316
_shelx_space_group_comment
;
The symmetry employed for this shelxl refinement is uniquely defined
by the following loop, which should always be used as a source of
symmetry information in preference to the above space-group names.
They are only intended as comments.
;
_shelx_estimated_absorpt_t_min 0.930
_shelx_estimated_absorpt_t_max 0.961

loop_
_space_group_symop_operation_xyz
'x, y, z'
'-x, -y, -z'

loop_
_atom_site_type_symbol
_atom_site_label
_atom_site_fract_x
_atom_site_fract_y
_atom_site_fract_z
_atom_site_U_iso_or_equiv
_atom_site_adp_type
_atom_site_calc_flag
_atom_site_occupancy
Cl Cl1 0.24743(13) 1.11847(6) 0.20923(6) 0.0721(3) Uani d 1
Cl Cl2 0.24441(12) 0.77988(5) 0.27588(5) 0.0560(3) Uani d 1
Cl Cl3 0.75954(12) 1.04970(5) 0.32607(6) 0.0662(3) Uani d 1
Cl Cl4 0.79186(13) 0.73468(5) 0.19305(5) 0.0597(3) Uani d 1
O O1 0.0216(3) 0.81955(12) 0.45887(12) 0.0409(5) Uani d 1
O O2 0.1419(2) 0.74996(11) 0.64187(10) 0.0298(5) Uani d 1
O O3 0.2716(3) 0.57587(12) 0.63891(12) 0.0410(5) Uani d 1
O O4 0.5267(3) 0.83966(12) 0.00376(13) 0.0456(5) Uani d 1
O O5 0.7107(2) 0.67719(12) -0.10634(11) 0.0352(5) Uani d 1
O O6 0.7996(3) 0.58373(11) 0.03822(11) 0.0357(5) Uani d 1
N N1 0.4384(3) 0.74396(13) 0.63553(13) 0.0295(6) Uani d 1
N N2 0.5663(3) 0.76683(14) 0.58592(14) 0.0324(6) Uani d 1
N N3 0.9906(3) 0.69469(14) -0.10444(13) 0.0326(6) Uani d 1
N N4 1.1021(3) 0.74130(15) -0.06989(14) 0.0345(6) Uani d 1
C C1 0.2381(4) 1.03478(19) 0.2818(2) 0.0414(8) Uani d 1
C C2 0.2477(4) 0.9515(2) 0.25301(19) 0.0441(8) Uani d 1
H H2 0.2663 0.9389 0.1949 0.053 Uiso calc 1
C C3 0.2296(4) 0.88565(17) 0.31104(18) 0.0357(7) Uani d 1
C C4 0.2039(3) 0.90297(17) 0.39544(17) 0.0283(7) Uani d 1
C C5 0.2022(4) 0.98763(17) 0.42230(18) 0.0359(7) Uani d 1
H H5 0.1901 0.9999 0.4807 0.043 Uiso calc 1
C C6 0.2175(4) 1.05413(19) 0.3659(2) 0.0425(8) Uani d 1
H H6 0.2140 1.1121 0.3847 0.051 Uiso calc 1
C C7 0.1674(4) 0.83569(16) 0.45857(16) 0.0283(7) Uani d 1
C C8 0.3040(3) 0.79810(15) 0.51804(16) 0.0245(6) Uani d 1
C C9 0.2832(4) 0.76044(16) 0.59716(17) 0.0264(6) Uani d 1
C C10 0.4856(4) 0.79928(17) 0.51579(17) 0.0296(7) Uani d 1
C C11 0.4789(4) 0.71264(19) 0.72142(17) 0.0423(8) Uani d 1
H H11A 0.3756 0.7322 0.7576 0.063 Uiso calc 1
H H11B 0.5760 0.7366 0.7420 0.063 Uiso calc 1
H H11C 0.5125 0.6480 0.7225 0.063 Uiso calc 1
C C12 0.5910(4) 0.8278(2) 0.44605(18) 0.0424(8) Uani d 1
H H12A 0.7152 0.8132 0.4610 0.064 Uiso calc 1
H H12B 0.5528 0.8917 0.4368 0.064 Uiso calc 1
H H12C 0.5744 0.7972 0.3945 0.064 Uiso calc 1
C C13 0.0333(3) 0.69531(16) 0.60951(16) 0.0284(7) Uani d 1
H H13A 0.0133 0.7088 0.5488 0.034 Uiso calc 1
H H13B -0.0818 0.7087 0.6388 0.034 Uiso calc 1
C C14 0.1167(4) 0.59876(17) 0.62135(16) 0.0270(7) Uani d 1
C C15 0.0051(4) 0.53405(17) 0.60969(15) 0.0267(7) Uani d 1
C C16 -0.1689(4) 0.56036(18) 0.58556(16) 0.0317(7) Uani d 1
H H16 -0.2190 0.6213 0.5764 0.038 Uiso calc 1
C C17 -0.2700(4) 0.49842(19) 0.57471(16) 0.0368(7) Uani d 1
H H17 -0.3888 0.5168 0.5581 0.044 Uiso calc 1
C C18 -0.1972(4) 0.4100(2) 0.58811(17) 0.0408(8) Uani d 1
H H18 -0.2654 0.3674 0.5801 0.049 Uiso calc 1
C C19 -0.0247(4) 0.38339(18) 0.61323(17) 0.0390(8) Uani d 1
H H19 0.0242 0.3225 0.6234 0.047 Uiso calc 1
C C20 0.0767(4) 0.44465(17) 0.62359(16) 0.0343(7) Uani d 1
H H20 0.1954 0.4258 0.6402 0.041 Uiso calc 1
C C21 0.7426(4) 0.98693(19) 0.23920(19) 0.0403(8) Uani d 1
C C22 0.7747(4) 0.89714(18) 0.24907(18) 0.0365(7) Uani d 1
H H22 0.8092 0.8695 0.3019 0.044 Uiso calc 1
C C23 0.7556(4) 0.84838(17) 0.18030(18) 0.0337(7) Uani d 1
C C24 0.7060(3) 0.88679(17) 0.10255(18) 0.0311(7) Uani d 1
C C25 0.6756(4) 0.97795(18) 0.0948(2) 0.0437(8) Uani d 1
H H25 0.6406 1.0059 0.0422 0.052 Uiso calc 1
C C26 0.6957(4) 1.02854(19) 0.1629(2) 0.0478(9) Uani d 1
H H26 0.6775 1.0909 0.1573 0.057 Uiso calc 1
C C27 0.6781(4) 0.83393(17) 0.02736(17) 0.0299(7) Uani d 1
C C28 0.8278(3) 0.78297(16) -0.01511(16) 0.0259(6) Uani d 1
C C29 0.8295(4) 0.71799(17) -0.07395(16) 0.0281(7) Uani d 1
C C30 1.0045(4) 0.79338(18) -0.01446(17) 0.0309(7) Uani d 1
C C31 1.0567(4) 0.6240(2) -0.16135(18) 0.0511(9) Uani d 1
H H31A 1.0866 0.5680 -0.1296 0.077 Uiso calc 1
H H31B 1.1616 0.6348 -0.1904 0.077 Uiso calc 1
H H31C 0.9669 0.6209 -0.2028 0.077 Uiso calc 1
C C32 1.0887(4) 0.85251(19) 0.03547(19) 0.0454(8) Uani d 1
H H32A 1.2127 0.8436 0.0193 0.068 Uiso calc 1
H H32B 1.0789 0.8387 0.0956 0.068 Uiso calc 1
H H32C 1.0300 0.9141 0.0244 0.068 Uiso calc 1
C C33 0.5743(4) 0.65695(17) -0.05442(16) 0.0324(7) Uani d 1
H H33A 0.5078 0.6219 -0.0870 0.039 Uiso calc 1
H H33B 0.4926 0.7126 -0.0385 0.039 Uiso calc 1
C C34 0.6429(4) 0.60573(16) 0.02483(16) 0.0278(7) Uani d 1
C C35 0.5102(3) 0.58522(16) 0.08449(16) 0.0259(6) Uani d 1
C C36 0.3373(4) 0.59303(17) 0.06168(17) 0.0326(7) Uani d 1
H H36 0.3012 0.6133 0.0066 0.039 Uiso calc 1
C C37 0.2171(4) 0.57168(18) 0.11825(18) 0.0383(8) Uani d 1
H H37 0.0988 0.5766 0.1023 0.046 Uiso calc 1
C C38 0.2706(4) 0.54309(18) 0.19819(18) 0.0404(8) Uani d 1
H H38 0.1886 0.5283 0.2375 0.048 Uiso calc 1
C C39 0.4426(4) 0.53573(18) 0.22183(17) 0.0360(7) Uani d 1
H H39 0.4778 0.5162 0.2772 0.043 Uiso calc 1
C C40 0.5622(4) 0.55651(16) 0.16571(16) 0.0309(7) Uani d 1
H H40 0.6803 0.5514 0.1820 0.037 Uiso calc 1

loop_
_atom_site_aniso_label
_atom_site_aniso_U_11
_atom_site_aniso_U_22
_atom_site_aniso_U_33
_atom_site_aniso_U_12
_atom_site_aniso_U_13
_atom_site_aniso_U_23
Cl1 0.0833(7) 0.0597(6) 0.0763(7) -0.0261(5) -0.0084(5) 0.0438(5)
Cl2 0.0848(7) 0.0409(5) 0.0462(5) -0.0222(5) 0.0028(5) -0.0050(4)
Cl3 0.0769(7) 0.0491(5) 0.0696(6) -0.0043(5) -0.0137(5) -0.0286(4)
Cl4 0.1054(8) 0.0303(4) 0.0463(5) -0.0209(5) -0.0075(5) 0.0030(4)
O1 0.0298(12) 0.0424(13) 0.0543(13) -0.0173(10) -0.0097(10) 0.0186(10)
O2 0.0322(12) 0.0276(10) 0.0331(11) -0.0145(9) 0.0052(9) -0.0034(8)
O3 0.0341(13) 0.0340(12) 0.0551(14) -0.0078(10) -0.0098(11) 0.0013(10)
O4 0.0251(13) 0.0471(13) 0.0630(15) -0.0032(10) -0.0036(11) -0.0115(10)
O5 0.0375(12) 0.0469(12) 0.0257(11) -0.0194(10) 0.0012(9) 0.0010(9)
O6 0.0306(13) 0.0370(12) 0.0395(12) -0.0076(10) -0.0017(10) 0.0039(9)
N1 0.0318(15) 0.0284(13) 0.0297(14) -0.0097(11) -0.0054(12) 0.0054(10)
N2 0.0255(14) 0.0321(14) 0.0408(15) -0.0094(11) -0.0037(12) 0.0060(11)
N3 0.0344(15) 0.0337(14) 0.0298(14) -0.0080(12) 0.0021(12) 0.0032(11)
N4 0.0287(15) 0.0385(15) 0.0369(15) -0.0093(12) 0.0032(12) 0.0060(12)
C1 0.038(2) 0.0366(19) 0.051(2) -0.0128(15) -0.0079(16) 0.0214(16)
C2 0.046(2) 0.051(2) 0.0362(18) -0.0143(17) -0.0057(16) 0.0124(16)
C3 0.0383(19) 0.0326(17) 0.0394(19) -0.0153(14) -0.0077(15) 0.0063(14)
C4 0.0253(17) 0.0270(16) 0.0347(17) -0.0109(13) -0.0077(13) 0.0068(13)
C5 0.0370(19) 0.0335(18) 0.0389(18) -0.0118(15) -0.0060(15) 0.0087(14)
C6 0.043(2) 0.0284(17) 0.058(2) -0.0119(15) -0.0089(17) 0.0082(15)
C7 0.0282(18) 0.0258(16) 0.0322(17) -0.0086(14) 0.0007(14) -0.0001(12)
C8 0.0270(17) 0.0201(14) 0.0273(16) -0.0073(13) -0.0053(13) 0.0038(12)
C9 0.0277(17) 0.0190(15) 0.0342(17) -0.0080(13) -0.0014(15) -0.0026(12)
C10 0.0272(18) 0.0259(16) 0.0371(18) -0.0097(13) -0.0011(14) 0.0048(13)
C11 0.051(2) 0.0453(19) 0.0340(18) -0.0184(16) -0.0148(15) 0.0109(14)
C12 0.0244(17) 0.057(2) 0.0479(19) -0.0133(15) -0.0001(15) 0.0107(16)
C13 0.0290(17) 0.0269(16) 0.0332(16) -0.0149(13) 0.0002(13) 0.0015(12)
C14 0.0321(18) 0.0266(16) 0.0232(15) -0.0088(14) 0.0029(14) 0.0015(12)
C15 0.0316(18) 0.0248(16) 0.0251(15) -0.0096(14) 0.0034(13) 0.0007(12)
C16 0.0399(19) 0.0281(16) 0.0288(16) -0.0121(15) 0.0046(14) 0.0039(12)
C17 0.0413(19) 0.0419(19) 0.0301(17) -0.0155(16) 0.0050(14) -0.0007(14)
C18 0.054(2) 0.044(2) 0.0339(18) -0.0305(18) 0.0074(16) -0.0073(14)
C19 0.062(2) 0.0218(16) 0.0367(18) -0.0167(16) 0.0106(17) -0.0006(13)
C20 0.044(2) 0.0312(17) 0.0276(16) -0.0073(15) 0.0020(14) -0.0006(13)
C21 0.0355(19) 0.0360(19) 0.049(2) -0.0053(15) -0.0009(16) -0.0163(15)
C22 0.0375(19) 0.0366(18) 0.0362(18) -0.0095(15) 0.0034(15) -0.0054(14)
C23 0.0354(19) 0.0257(16) 0.0411(18) -0.0097(14) 0.0032(15) -0.0010(14)
C24 0.0212(16) 0.0280(16) 0.0434(19) -0.0037(13) 0.0034(14) -0.0044(14)
C25 0.046(2) 0.0309(18) 0.051(2) -0.0005(15) -0.0095(16) 0.0021(15)
C26 0.051(2) 0.0263(17) 0.064(2) -0.0007(16) -0.0134(18) -0.0063(17)
C27 0.0272(18) 0.0234(15) 0.0396(18) -0.0071(14) -0.0015(15) 0.0041(13)
C28 0.0236(16) 0.0254(15) 0.0282(16) -0.0048(13) 0.0010(13) 0.0022(12)
C29 0.0286(18) 0.0295(16) 0.0269(16) -0.0083(14) -0.0027(14) 0.0097(13)
C30 0.0266(17) 0.0325(17) 0.0326(17) -0.0049(14) -0.0035(14) 0.0097(14)
C31 0.054(2) 0.056(2) 0.0412(19) -0.0060(17) 0.0144(17) -0.0119(16)
C32 0.0290(18) 0.054(2) 0.058(2) -0.0185(16) -0.0004(16) -0.0086(16)
C33 0.0310(17) 0.0367(17) 0.0327(17) -0.0148(14) -0.0002(14) 0.0033(13)
C34 0.0332(19) 0.0217(15) 0.0300(17) -0.0084(14) -0.0062(15) -0.0013(12)
C35 0.0259(17) 0.0241(15) 0.0278(16) -0.0059(13) -0.0019(13) 0.0033(12)
C36 0.0346(19) 0.0360(17) 0.0271(16) -0.0074(14) -0.0039(15) 0.0024(13)
C37 0.0258(18) 0.0442(19) 0.045(2) -0.0088(15) -0.0001(15) -0.0034(15)
C38 0.042(2) 0.0458(19) 0.0353(19) -0.0152(16) 0.0068(16) 0.0015(15)
C39 0.039(2) 0.0395(18) 0.0289(17) -0.0081(15) -0.0014(15) 0.0032(13)
C40 0.0329(18) 0.0292(16) 0.0311(17) -0.0074(14) -0.0035(14) -0.0009(13)

loop_
_atom_type_symbol
_atom_type_description
_atom_type_scat_dispersion_real
_atom_type_scat_dispersion_imag
_atom_type_scat_source
C C 0.0033 0.0016 'International Tables Vol C Tables 4.2.6.8 and 6.1.1.4'
H H 0.0000 0.0000 'International Tables Vol C Tables 4.2.6.8 and 6.1.1.4'
N N 0.0061 0.0033 'International Tables Vol C Tables 4.2.6.8 and 6.1.1.4'
O O 0.0106 0.0060 'International Tables Vol C Tables 4.2.6.8 and 6.1.1.4'
Cl Cl 0.1484 0.1585 'International Tables Vol C Tables 4.2.6.8 and 6.1.1.4'

loop_
_geom_angle_atom_site_label_1
_geom_angle_atom_site_label_2
_geom_angle_atom_site_label_3
_geom_angle
C9 O2 C13 119.17(19)
C29 O5 C33 120.3(2)
C9 N1 N2 112.0(2)
C9 N1 C11 128.4(2)
N2 N1 C11 119.4(2)
C10 N2 N1 104.7(2)
C29 N3 N4 112.6(2)
C29 N3 C31 126.8(3)
N4 N3 C31 120.4(2)
C30 N4 N3 104.7(2)
C2 C1 C6 122.0(3)
C2 C1 Cl1 118.5(2)
C6 C1 Cl1 119.4(2)
C1 C2 C3 118.3(3)
C1 C2 H2 120.9
C3 C2 H2 120.9
C4 C3 C2 121.4(3)
C4 C3 Cl2 119.8(2)
C2 C3 Cl2 118.8(2)
C3 C4 C5 118.3(2)
C3 C4 C7 122.7(2)
C5 C4 C7 118.8(2)
C6 C5 C4 121.3(3)
C6 C5 H5 119.4
C4 C5 H5 119.4
C1 C6 C5 118.6(3)
C1 C6 H6 120.7
C5 C6 H6 120.7
O1 C7 C8 124.4(2)
O1 C7 C4 117.5(2)
C8 C7 C4 117.9(2)
C9 C8 C10 102.8(2)
C9 C8 C7 127.3(2)
C10 C8 C7 129.5(2)
N1 C9 O2 118.3(2)
N1 C9 C8 108.0(2)
O2 C9 C8 133.0(3)
N2 C10 C8 112.4(2)
N2 C10 C12 118.5(2)
C8 C10 C12 129.0(3)
N1 C11 H11A 109.5
N1 C11 H11B 109.5
H11A C11 H11B 109.5
N1 C11 H11C 109.5
H11A C11 H11C 109.5
H11B C11 H11C 109.5
C10 C12 H12A 109.5
C10 C12 H12B 109.5
H12A C12 H12B 109.5
C10 C12 H12C 109.5
H12A C12 H12C 109.5
H12B C12 H12C 109.5
O2 C13 C14 111.3(2)
O2 C13 H13A 109.4
C14 C13 H13A 109.4
O2 C13 H13B 109.4
C14 C13 H13B 109.4
H13A C13 H13B 108.0
O3 C14 C15 122.1(2)
O3 C14 C13 120.0(2)
C15 C14 C13 117.8(2)
C16 C15 C20 119.2(3)
C16 C15 C14 121.8(2)
C20 C15 C14 119.0(3)
C17 C16 C15 120.6(3)
C17 C16 H16 119.7
C15 C16 H16 119.7
C18 C17 C16 119.7(3)
C18 C17 H17 120.2
C16 C17 H17 120.2
C17 C18 C19 120.1(3)
C17 C18 H18 120.0
C19 C18 H18 120.0
C20 C19 C18 120.5(3)
C20 C19 H19 119.8
C18 C19 H19 119.8
C19 C20 C15 120.0(3)
C19 C20 H20 120.0
C15 C20 H20 120.0
C22 C21 C26 122.2(3)
C22 C21 Cl3 118.5(2)
C26 C21 Cl3 119.3(2)
C21 C22 C23 117.8(3)
C21 C22 H22 121.1
C23 C22 H22 121.1
C22 C23 C24 122.4(3)
C22 C23 Cl4 118.0(2)
C24 C23 Cl4 119.6(2)
C23 C24 C25 118.1(3)
C23 C24 C27 122.8(2)
C25 C24 C27 119.1(3)
C26 C25 C24 120.6(3)
C26 C25 H25 119.7
C24 C25 H25 119.7
C21 C26 C25 118.8(3)
C21 C26 H26 120.6
C25 C26 H26 120.6
O4 C27 C28 123.2(3)
O4 C27 C24 118.0(2)
C28 C27 C24 118.7(3)
C29 C28 C30 104.2(2)
C29 C28 C27 127.0(3)
C30 C28 C27 128.5(3)
N3 C29 O5 116.3(2)
N3 C29 C28 107.5(2)
O5 C29 C28 136.2(3)
N4 C30 C28 110.9(3)
N4 C30 C32 118.2(3)
C28 C30 C32 130.9(3)
N3 C31 H31A 109.5
N3 C31 H31B 109.5
H31A C31 H31B 109.5
N3 C31 H31C 109.5
H31A C31 H31C 109.5
H31B C31 H31C 109.5
C30 C32 H32A 109.5
C30 C32 H32B 109.5
H32A C32 H32B 109.5
C30 C32 H32C 109.5
H32A C32 H32C 109.5
H32B C32 H32C 109.5
O5 C33 C34 112.6(2)
O5 C33 H33A 109.1
C34 C33 H33A 109.1
O5 C33 H33B 109.1
C34 C33 H33B 109.1
H33A C33 H33B 107.8
O6 C34 C35 122.4(2)
O6 C34 C33 121.2(2)
C35 C34 C33 116.5(2)
C36 C35 C40 119.5(2)
C36 C35 C34 121.9(2)
C40 C35 C34 118.6(2)
C37 C36 C35 120.6(3)
C37 C36 H36 119.7
C35 C36 H36 119.7
C38 C37 C36 119.2(3)
C38 C37 H37 120.4
C36 C37 H37 120.4
C37 C38 C39 120.7(3)
C37 C38 H38 119.6
C39 C38 H38 119.6
C40 C39 C38 120.2(3)
C40 C39 H39 119.9
C38 C39 H39 119.9
C39 C40 C35 119.8(3)
C39 C40 H40 120.1
C35 C40 H40 120.1

loop_
_geom_bond_atom_site_label_1
_geom_bond_atom_site_label_2
_geom_bond_distance
Cl1 C1 1.733(3)
Cl2 C3 1.725(3)
Cl3 C21 1.729(3)
Cl4 C23 1.734(3)
O1 C7 1.221(3)
O2 C9 1.343(3)
O2 C13 1.434(3)
O3 C14 1.221(3)
O4 C27 1.232(3)
O5 C29 1.348(3)
O5 C33 1.424(3)
O6 C34 1.220(3)
N1 C9 1.339(3)
N1 N2 1.368(3)
N1 C11 1.455(3)
N2 C10 1.324(3)
N3 C29 1.320(3)
N3 N4 1.377(3)
N3 C31 1.438(3)
N4 C30 1.323(3)
C1 C2 1.368(4)
C1 C6 1.374(4)
C2 C3 1.392(4)
C2 H2 0.9500
C3 C4 1.376(4)
C4 C5 1.388(4)
C4 C7 1.503(3)
C5 C6 1.377(3)
C5 H5 0.9500
C6 H6 0.9500
C7 C8 1.453(4)
C8 C9 1.398(3)
C8 C10 1.425(3)
C10 C12 1.488(3)
C11 H11A 0.9800
C11 H11B 0.9800
C11 H11C 0.9800
C12 H12A 0.9800
C12 H12B 0.9800
C12 H12C 0.9800
C13 C14 1.507(3)
C13 H13A 0.9900
C13 H13B 0.9900
C14 C15 1.486(4)
C15 C16 1.390(4)
C15 C20 1.393(3)
C16 C17 1.389(4)
C16 H16 0.9500
C17 C18 1.379(4)
C17 H17 0.9500
C18 C19 1.384(4)
C18 H18 0.9500
C19 C20 1.381(4)
C19 H19 0.9500
C20 H20 0.9500
C21 C22 1.368(4)
C21 C26 1.377(4)
C22 C23 1.371(4)
C22 H22 0.9500
C23 C24 1.384(4)
C24 C25 1.386(4)
C24 C27 1.509(4)
C25 C26 1.381(4)
C25 H25 0.9500
C26 H26 0.9500
C27 C28 1.430(4)
C28 C29 1.388(3)
C28 C30 1.428(4)
C30 C32 1.490(4)
C31 H31A 0.9800
C31 H31B 0.9800
C31 H31C 0.9800
C32 H32A 0.9800
C32 H32B 0.9800
C32 H32C 0.9800
C33 C34 1.516(4)
C33 H33A 0.9900
C33 H33B 0.9900
C34 C35 1.476(4)
C35 C36 1.385(4)
C35 C40 1.394(3)
C36 C37 1.379(3)
C36 H36 0.9500
C37 C38 1.377(4)
C37 H37 0.9500
C38 C39 1.383(4)
C38 H38 0.9500
C39 C40 1.367(3)
C39 H39 0.9500
C40 H40 0.9500

loop_
_geom_hbond_atom_site_label_D
_geom_hbond_atom_site_label_H
_geom_hbond_atom_site_label_A
_geom_hbond_site_symmetry_A
_geom_hbond_distance_DH
_geom_hbond_distance_HA
_geom_hbond_distance_DA
_geom_hbond_angle_DHA
C12 H12A O1 1_655 0.98 2.42 3.353(4) 158.8
C32 H32A O4 1_655 0.98 2.45 3.420(4) 168.4
C16 H16 N2 1_455 0.95 2.51 3.414(4) 159.4
C36 H36 N4 1_455 0.95 2.54 3.334(4) 141.2
C37 H37 O6 1_455 0.95 2.55 3.490(4) 171.7
C25 H25 O4 2_675 0.95 2.56 3.302(4) 134.7
C39 H39 O3 2_666 0.95 2.54 3.346(4) 143.1
C33 H33A Cg6 2_665 0.99 2.97 3.683(3) 130.0
C38 H38 Cg3 2_566 0.95 2.68 3.499(3) 145.0

loop_
_geom_torsion_atom_site_label_1
_geom_torsion_atom_site_label_2
_geom_torsion_atom_site_label_3
_geom_torsion_atom_site_label_4
_geom_torsion
C9 N1 N2 C10 0.8(3)
C11 N1 N2 C10 -174.7(2)
C29 N3 N4 C30 1.7(3)
C31 N3 N4 C30 -173.2(2)
C6 C1 C2 C3 2.3(4)
Cl1 C1 C2 C3 -176.2(2)
C1 C2 C3 C4 -0.5(4)
C1 C2 C3 Cl2 -179.1(2)
C2 C3 C4 C5 -2.1(4)
Cl2 C3 C4 C5 176.5(2)
C2 C3 C4 C7 174.2(3)
Cl2 C3 C4 C7 -7.2(4)
C3 C4 C5 C6 2.9(4)
C7 C4 C5 C6 -173.5(3)
C2 C1 C6 C5 -1.5(5)
Cl1 C1 C6 C5 177.0(2)
C4 C5 C6 C1 -1.2(4)
C3 C4 C7 O1 -74.3(4)
C5 C4 C7 O1 102.0(3)
C3 C4 C7 C8 109.1(3)
C5 C4 C7 C8 -74.6(3)
O1 C7 C8 C9 -20.3(4)
C4 C7 C8 C9 156.0(2)
O1 C7 C8 C10 167.9(3)
C4 C7 C8 C10 -15.8(4)
N2 N1 C9 O2 -173.02(19)
C11 N1 C9 O2 2.0(4)
N2 N1 C9 C8 -1.2(3)
C11 N1 C9 C8 173.8(2)
C13 O2 C9 N1 -127.1(2)
C13 O2 C9 C8 63.6(3)
C10 C8 C9 N1 1.1(3)
C7 C8 C9 N1 -172.5(2)
C10 C8 C9 O2 171.2(3)
C7 C8 C9 O2 -2.4(4)
N1 N2 C10 C8 -0.1(3)
N1 N2 C10 C12 -177.7(2)
C9 C8 C10 N2 -0.6(3)
C7 C8 C10 N2 172.8(3)
C9 C8 C10 C12 176.7(3)
C7 C8 C10 C12 -9.9(4)
C9 O2 C13 C14 76.7(3)
O2 C13 C14 O3 -14.8(3)
O2 C13 C14 C15 166.1(2)
O3 C14 C15 C16 -176.7(3)
C13 C14 C15 C16 2.4(4)
O3 C14 C15 C20 3.5(4)
C13 C14 C15 C20 -177.4(2)
C20 C15 C16 C17 -0.5(4)
C14 C15 C16 C17 179.7(2)
C15 C16 C17 C18 0.1(4)
C16 C17 C18 C19 0.8(4)
C17 C18 C19 C20 -1.2(4)
C18 C19 C20 C15 0.7(4)
C16 C15 C20 C19 0.1(4)
C14 C15 C20 C19 179.9(2)
C26 C21 C22 C23 -1.3(4)
Cl3 C21 C22 C23 178.0(2)
C21 C22 C23 C24 0.2(4)
C21 C22 C23 Cl4 -178.7(2)
C22 C23 C24 C25 0.2(4)
Cl4 C23 C24 C25 179.1(2)
C22 C23 C24 C27 -177.7(3)
Cl4 C23 C24 C27 1.2(4)
C23 C24 C25 C26 0.5(4)
C27 C24 C25 C26 178.4(3)
C22 C21 C26 C25 1.9(5)
Cl3 C21 C26 C25 -177.4(2)
C24 C25 C26 C21 -1.5(5)
C23 C24 C27 O4 108.3(3)
C25 C24 C27 O4 -69.5(3)
C23 C24 C27 C28 -74.4(3)
C25 C24 C27 C28 107.8(3)
O4 C27 C28 C29 -16.2(4)
C24 C27 C28 C29 166.7(2)
O4 C27 C28 C30 156.0(3)
C24 C27 C28 C30 -21.1(4)
N4 N3 C29 O5 178.15(19)
C31 N3 C29 O5 -7.4(4)
N4 N3 C29 C28 -0.6(3)
C31 N3 C29 C28 173.9(2)
C33 O5 C29 N3 145.0(2)
C33 O5 C29 C28 -36.8(4)
C30 C28 C29 N3 -0.7(3)
C27 C28 C29 N3 173.0(2)
C30 C28 C29 O5 -179.0(3)
C27 C28 C29 O5 -5.3(5)
N3 N4 C30 C28 -2.1(3)
N3 N4 C30 C32 179.1(2)
C29 C28 C30 N4 1.8(3)
C27 C28 C30 N4 -171.8(2)
C29 C28 C30 C32 -179.6(3)
C27 C28 C30 C32 6.8(4)
C29 O5 C33 C34 -52.9(3)
O5 C33 C34 O6 -2.0(3)
O5 C33 C34 C35 177.3(2)
O6 C34 C35 C36 -165.8(2)
C33 C34 C35 C36 14.8(4)
O6 C34 C35 C40 13.6(4)
C33 C34 C35 C40 -165.7(2)
C40 C35 C36 C37 -0.8(4)
C34 C35 C36 C37 178.7(2)
C35 C36 C37 C38 0.5(4)
C36 C37 C38 C39 0.0(4)
C37 C38 C39 C40 -0.3(4)
C38 C39 C40 C35 0.0(4)
C36 C35 C40 C39 0.5(4)
C34 C35 C40 C39 -179.0(2)

_cod_database_fobs_code 2020316
